data_7245211
loop_
_publ_author_name
'Mehreen, Saba'
'Zia, Mehwash'
'Khan, Ajmal'
'Hussain, Javid'
'Ullah, Saeed'
'Anwar, Muhammad U.'
'Al-Harrasi, Ahmed'
'Naseer, Muhammad Moazzam'

_publ_section_title
;
 Phenoxy pendant isatins as potent \a-glucosidase inhibitors: reciprocal
 carbonyl&#x22EF;carbonyl interactions, antiparallel \p&#x22EF;\p stacking
 driven solid state self-assembly and biological evaluation
;
_journal_issue 32
_journal_name_full 'RSC Advances'
_journal_page_first 20919
_journal_page_last 20928
_journal_paper_doi 10.1039/D2RA03307K
_journal_volume 12
_journal_year 2022
_chemical_formula_moiety 'C16 H11 Cl F N O3'
_chemical_formula_sum 'C16 H11 Cl F N O3'
_chemical_formula_weight 319.71
_space_group_crystal_system triclinic
_space_group_IT_number 2
_space_group_name_Hall '-P 1'
_space_group_name_H-M_alt 'P -1'
_atom_sites_solution_hydrogens geom
_audit_creation_method SHELXL-2018/3
_audit_update_record
;
2022-05-26 deposited with the CCDC.	2022-07-04 downloaded from the CCDC.
;
_cell_angle_alpha 92.36(5)
_cell_angle_beta 106.63(4)
_cell_angle_gamma 116.57(4)
_cell_formula_units_Z 2
_cell_length_a 8.324(10)
_cell_length_b 8.326(10)
_cell_length_c 12.233(16)
_cell_measurement_reflns_used 4619
_cell_measurement_temperature 296(2)
_cell_measurement_theta_max 24.47
_cell_measurement_theta_min 2.85
_cell_volume 712.3(16)
_computing_cell_refinement 'Bruker SAINT'
_computing_data_collection 'Bruker APEX2'
_computing_data_reduction 'Bruker SAINT'
_computing_molecular_graphics 'Bruker SHELXTL'
_computing_publication_material 'Bruker SHELXTL'
_computing_structure_refinement 'SHELXL-2018/3 (Sheldrick, 2018)'
_computing_structure_solution 'SHELXT 2018/2 (Sheldrick, 2018)'
_diffrn_ambient_temperature 296(2)
_diffrn_measured_fraction_theta_full 0.998
_diffrn_measured_fraction_theta_max 0.987
_diffrn_measurement_device_type 'Bruker APEX-II CCD'
_diffrn_measurement_method '\f and \w scans'
_diffrn_radiation_type MoK\a
_diffrn_radiation_wavelength 0.71073
_diffrn_reflns_av_R_equivalents 0.0958
_diffrn_reflns_av_unetI/netI 0.0648
_diffrn_reflns_Laue_measured_fraction_full 0.998
_diffrn_reflns_Laue_measured_fraction_max 0.987
_diffrn_reflns_limit_h_max 10
_diffrn_reflns_limit_h_min -10
_diffrn_reflns_limit_k_max 10
_diffrn_reflns_limit_k_min -10
_diffrn_reflns_limit_l_max 15
_diffrn_reflns_limit_l_min -15
_diffrn_reflns_number 16520
_diffrn_reflns_point_group_measured_fraction_full 0.998
_diffrn_reflns_point_group_measured_fraction_max 0.987
_diffrn_reflns_theta_full 25.242
_diffrn_reflns_theta_max 26.556
_diffrn_reflns_theta_min 2.845
_exptl_absorpt_coefficient_mu 0.291
_exptl_absorpt_correction_T_max 0.7452
_exptl_absorpt_correction_T_min 0.6735
_exptl_absorpt_correction_type multi-scan
_exptl_absorpt_process_details SADABS
_exptl_crystal_colour red
_exptl_crystal_density_diffrn 1.491
_exptl_crystal_description plate
_exptl_crystal_F_000 328
_exptl_crystal_size_max 0.600
_exptl_crystal_size_mid 0.280
_exptl_crystal_size_min 0.050
_refine_diff_density_max 0.232
_refine_diff_density_min -0.297
_refine_diff_density_rms 0.066
_refine_ls_extinction_method none
_refine_ls_goodness_of_fit_ref 1.028
_refine_ls_hydrogen_treatment constr
_refine_ls_matrix_type full
_refine_ls_number_parameters 199
_refine_ls_number_reflns 2928
_refine_ls_number_restraints 0
_refine_ls_restrained_S_all 1.028
_refine_ls_R_factor_all 0.0979
_refine_ls_R_factor_gt 0.0457
_refine_ls_shift/su_max 0.000
_refine_ls_shift/su_mean 0.000
_refine_ls_structure_factor_coef Fsqd
_refine_ls_weighting_details 'w=1/[\s^2^(Fo^2^)+(0.0619P)^2^] where P=(Fo^2^+2Fc^2^)/3'
_refine_ls_weighting_scheme calc
_refine_ls_wR_factor_gt 0.1009
_refine_ls_wR_factor_ref 0.1211
_reflns_Friedel_coverage 0.000
_reflns_number_gt 1822
_reflns_number_total 2928
_reflns_threshold_expression 'I > 2\s(I)'
_cod_data_source_file d2ra03307k2.cif
_cod_data_source_block SM_8_0m_a_a
_cod_depositor_comments
;
The following automatic conversions were performed:

data item '_exptl_absorpt_correction_type' value 'Multi-scan' was
changed to 'multi-scan' in accordance with the
/home/data/users/saulius/crontab/automatic-downloads/rss-feeds/RSC/lib/dictionaries/cif_core.dic
dictionary named 'cif_core.dic' version 2.4.2 last updated on
2011-04-26.

Automatic conversion script
Id: cif_fix_values 7556 2019-12-06 15:28:31Z antanas 
;
_cod_original_cell_volume 712.2(15)
_cod_database_code 7245211
_shelx_shelxl_version_number 2018/3
_shelx_space_group_comment
;
The symmetry employed for this shelxl refinement is uniquely defined
by the following loop, which should always be used as a source of
symmetry information in preference to the above space-group names.
They are only intended as comments.
;
_shelx_estimated_absorpt_t_min 0.845
_shelx_estimated_absorpt_t_max 0.986

loop_
_space_group_symop_operation_xyz
'x, y, z'
'-x, -y, -z'

loop_
_atom_site_label
_atom_site_type_symbol
_atom_site_fract_x
_atom_site_fract_y
_atom_site_fract_z
_atom_site_U_iso_or_equiv
_atom_site_adp_type
_atom_site_occupancy
_atom_site_site_symmetry_order
_atom_site_calc_flag
_atom_site_refinement_flags_posn
_atom_site_refinement_flags_adp
_atom_site_refinement_flags_occupancy
_atom_site_disorder_assembly
_atom_site_disorder_group
Cl1 Cl 0.28927(10) 0.62311(10) 0.73392(6) 0.0585(2) Uani 1 1 d . . . . .
F1 F -0.2403(3) -0.0057(2) -0.14843(16) 0.0929(6) Uani 1 1 d . . . . .
O2 O 0.3178(2) 0.5986(2) 0.17792(12) 0.0420(4) Uani 1 1 d . . . . .
O3 O 0.9399(2) 0.8471(2) 0.37826(13) 0.0480(4) Uani 1 1 d . . . . .
O4 O 0.9415(2) 0.7351(2) 0.60351(14) 0.0495(5) Uani 1 1 d . . . . .
N1 N 0.6489(2) 0.8197(2) 0.37383(14) 0.0342(4) Uani 1 1 d . . . . .
C1 C -0.0962(4) 0.1439(4) -0.0680(2) 0.0551(7) Uani 1 1 d . . . . .
C2 C -0.1132(4) 0.1739(4) 0.0379(2) 0.0553(7) Uani 1 1 d . . . . .
H2 H -0.219356 0.092096 0.054787 0.066 Uiso 1 1 calc R U . . .
C3 C 0.0298(3) 0.3275(3) 0.1192(2) 0.0447(6) Uani 1 1 d . . . . .
H3 H 0.021104 0.350464 0.191705 0.054 Uiso 1 1 calc R U . . .
C4 C 0.1865(3) 0.4474(3) 0.09231(17) 0.0338(5) Uani 1 1 d . . . . .
C5 C 0.2017(4) 0.4122(3) -0.01471(18) 0.0442(6) Uani 1 1 d . . . . .
H5 H 0.308623 0.491642 -0.031892 0.053 Uiso 1 1 calc R U . . .
C6 C 0.0572(4) 0.2584(4) -0.0959(2) 0.0547(7) Uani 1 1 d . . . . .
H6 H 0.064780 0.233693 -0.168542 0.066 Uiso 1 1 calc R U . . .
C7 C 0.4893(3) 0.7216(3) 0.16106(18) 0.0416(6) Uani 1 1 d . . . . .
H7A H 0.460934 0.766316 0.089828 0.050 Uiso 1 1 calc R U . . .
H7B H 0.563190 0.660672 0.155534 0.050 Uiso 1 1 calc R U . . .
C8 C 0.5995(3) 0.8780(3) 0.26427(17) 0.0427(6) Uani 1 1 d . . . . .
H8A H 0.715835 0.967059 0.253776 0.051 Uiso 1 1 calc R U . . .
H8B H 0.523755 0.937704 0.267846 0.051 Uiso 1 1 calc R U . . .
C9 C 0.8155(3) 0.8131(3) 0.42051(18) 0.0355(5) Uani 1 1 d . . . . .
C10 C 0.8160(3) 0.7569(3) 0.53977(18) 0.0334(5) Uani 1 1 d . . . . .
C11 C 0.6380(3) 0.7364(3) 0.55087(16) 0.0293(5) Uani 1 1 d . . . . .
C12 C 0.5411(3) 0.7732(3) 0.45008(17) 0.0309(5) Uani 1 1 d . . . . .
C13 C 0.3665(3) 0.7638(3) 0.43531(19) 0.0396(6) Uani 1 1 d . . . . .
H13 H 0.301266 0.787932 0.368219 0.048 Uiso 1 1 calc R U . . .
C14 C 0.2913(3) 0.7171(3) 0.5241(2) 0.0410(6) Uani 1 1 d . . . . .
H14 H 0.173711 0.709959 0.516277 0.049 Uiso 1 1 calc R U . . .
C15 C 0.3884(3) 0.6808(3) 0.62422(19) 0.0359(5) Uani 1 1 d . . . . .
C16 C 0.5630(3) 0.6889(3) 0.63945(17) 0.0330(5) Uani 1 1 d . . . . .
H16 H 0.627457 0.663588 0.706260 0.040 Uiso 1 1 calc R U . . .

loop_
_atom_site_aniso_label
_atom_site_aniso_U_11
_atom_site_aniso_U_22
_atom_site_aniso_U_33
_atom_site_aniso_U_23
_atom_site_aniso_U_13
_atom_site_aniso_U_12
Cl1 0.0638(5) 0.0679(5) 0.0677(4) 0.0266(4) 0.0453(4) 0.0364(4)
F1 0.0717(13) 0.0670(12) 0.0885(13) -0.0286(10) -0.0079(10) 0.0155(10)
O2 0.0367(9) 0.0503(11) 0.0283(8) -0.0002(7) 0.0119(7) 0.0123(8)
O3 0.0416(10) 0.0590(11) 0.0450(9) 0.0072(8) 0.0227(8) 0.0210(9)
O4 0.0416(10) 0.0728(13) 0.0462(9) 0.0166(9) 0.0142(8) 0.0374(10)
N1 0.0326(11) 0.0381(11) 0.0281(9) 0.0058(8) 0.0085(8) 0.0150(9)
C1 0.0486(17) 0.0469(17) 0.0500(15) -0.0106(13) -0.0064(13) 0.0221(15)
C2 0.0391(16) 0.0526(17) 0.0625(17) 0.0155(14) 0.0126(13) 0.0148(14)
C3 0.0403(14) 0.0562(17) 0.0372(12) 0.0100(12) 0.0126(11) 0.0232(13)
C4 0.0333(13) 0.0412(14) 0.0276(11) 0.0043(10) 0.0059(9) 0.0214(11)
C5 0.0436(15) 0.0528(16) 0.0338(12) 0.0032(11) 0.0128(11) 0.0219(13)
C6 0.0574(18) 0.065(2) 0.0384(13) -0.0081(13) 0.0091(13) 0.0324(17)
C7 0.0398(14) 0.0510(16) 0.0293(11) 0.0096(11) 0.0114(10) 0.0179(13)
C8 0.0444(15) 0.0446(15) 0.0338(12) 0.0119(11) 0.0102(10) 0.0184(13)
C9 0.0313(13) 0.0346(13) 0.0331(11) -0.0020(10) 0.0089(10) 0.0116(11)
C10 0.0310(13) 0.0327(13) 0.0330(11) -0.0004(9) 0.0082(9) 0.0147(11)
C11 0.0266(12) 0.0270(12) 0.0286(10) -0.0015(9) 0.0059(9) 0.0109(10)
C12 0.0297(12) 0.0256(12) 0.0311(11) -0.0003(9) 0.0076(9) 0.0102(10)
C13 0.0340(14) 0.0431(15) 0.0389(12) 0.0042(11) 0.0041(10) 0.0216(12)
C14 0.0302(13) 0.0443(15) 0.0523(14) 0.0046(12) 0.0146(11) 0.0211(12)
C15 0.0353(13) 0.0318(13) 0.0433(12) 0.0039(10) 0.0190(10) 0.0154(11)
C16 0.0377(13) 0.0319(13) 0.0310(11) 0.0046(9) 0.0117(9) 0.0180(11)

loop_
_atom_type_symbol
_atom_type_description
_atom_type_scat_dispersion_real
_atom_type_scat_dispersion_imag
_atom_type_scat_source
C C 0.0033 0.0016 'International Tables Vol C Tables 4.2.6.8 and 6.1.1.4'
H H 0.0000 0.0000 'International Tables Vol C Tables 4.2.6.8 and 6.1.1.4'
Cl Cl 0.1484 0.1585 'International Tables Vol C Tables 4.2.6.8 and 6.1.1.4'
N N 0.0061 0.0033 'International Tables Vol C Tables 4.2.6.8 and 6.1.1.4'
O O 0.0106 0.0060 'International Tables Vol C Tables 4.2.6.8 and 6.1.1.4'
F F 0.0171 0.0103 'International Tables Vol C Tables 4.2.6.8 and 6.1.1.4'

loop_
_geom_angle_atom_site_label_1
_geom_angle_atom_site_label_2
_geom_angle_atom_site_label_3
_geom_angle
_geom_angle_site_symmetry_1
_geom_angle_site_symmetry_3
_geom_angle_publ_flag
C4 O2 C7 118.66(18) . . ?
C9 N1 C12 110.60(19) . . ?
C9 N1 C8 123.16(19) . . ?
C12 N1 C8 126.14(19) . . ?
C6 C1 F1 119.1(3) . . ?
C6 C1 C2 122.6(2) . . ?
F1 C1 C2 118.3(3) . . ?
C1 C2 C3 118.8(3) . . ?
C2 C3 C4 119.7(2) . . ?
O2 C4 C3 115.0(2) . . ?
O2 C4 C5 124.6(2) . . ?
C3 C4 C5 120.4(2) . . ?
C6 C5 C4 119.6(2) . . ?
C1 C6 C5 118.9(2) . . ?
O2 C7 C8 107.11(19) . . ?
N1 C8 C7 112.9(2) . . ?
O3 C9 N1 127.2(2) . . ?
O3 C9 C10 126.7(2) . . ?
N1 C9 C10 106.17(19) . . ?
O4 C10 C11 131.1(2) . . ?
O4 C10 C9 123.7(2) . . ?
C11 C10 C9 105.17(18) . . ?
C16 C11 C12 121.6(2) . . ?
C16 C11 C10 130.8(2) . . ?
C12 C11 C10 107.57(19) . . ?
C13 C12 C11 120.8(2) . . ?
C13 C12 N1 128.7(2) . . ?
C11 C12 N1 110.5(2) . . ?
C12 C13 C14 117.7(2) . . ?
C15 C14 C13 121.2(2) . . ?
C16 C15 C14 121.5(2) . . ?
C16 C15 Cl1 118.74(18) . . ?
C14 C15 Cl1 119.80(19) . . ?
C15 C16 C11 117.2(2) . . ?

loop_
_geom_bond_atom_site_label_1
_geom_bond_atom_site_label_2
_geom_bond_distance
_geom_bond_site_symmetry_2
_geom_bond_publ_flag
Cl1 C15 1.745(3) . ?
F1 C1 1.359(3) . ?
O2 C4 1.372(3) . ?
O2 C7 1.417(3) . ?
O3 C9 1.214(3) . ?
O4 C10 1.203(3) . ?
N1 C9 1.368(3) . ?
N1 C12 1.422(3) . ?
N1 C8 1.455(3) . ?
C1 C6 1.358(4) . ?
C1 C2 1.368(4) . ?
C2 C3 1.377(4) . ?
C3 C4 1.383(3) . ?
C4 C5 1.383(3) . ?
C5 C6 1.381(4) . ?
C7 C8 1.505(3) . ?
C9 C10 1.550(4) . ?
C10 C11 1.461(3) . ?
C11 C16 1.386(3) . ?
C11 C12 1.395(3) . ?
C12 C13 1.378(3) . ?
C13 C14 1.388(3) . ?
C14 C15 1.389(4) . ?
C15 C16 1.381(3) . ?
